data_7702336
loop_
_publ_author_name
'Pettinari, Claudio'
'Marchetti, Fabio'
'Cingolani, Augusto'
'Troyanov, Sergei I.'
'Drozdov, Andrei'

_publ_section_title
;
 Heteropolymetallic compounds containing
 1,1&#x2032;-bis(diphenylphosphino)ferrocene (DPPF&#x200A;) and pyrazolate
 ligands: synthesis, spectroscopic characterization and reactivity.
 Crystal and molecular structure of [(DPPF&#x200A;)Pt(az)2]
 [azH&#x2005;=&#x2005;pyrazole (pzH) or 3,5-dimethylpyrazole] and
 [(DPPF&#x200A;)Pt(\m-pz)2CdI2]
;
_journal_issue 19
_journal_name_full 'Journal of the Chemical Society, Dalton Transactions'
_journal_page_first 3335
_journal_paper_doi 10.1039/a805432k
_journal_year 1998
_chemical_formula_moiety '[(L)CdI2]_0.45CH2Cl2'
_chemical_formula_sum 'C40.45 H34.9 Cd Cl0.9 Fe I2 N4 P2 Pt'
_chemical_formula_weight 1288.07
_chemical_name_systematic
; 
{[1,1`-Bis(diphenylphosphino)ferrocene]bis(pyrrazol-1-yl)platinum(II)-
  cadmium(II) iodide} dichloromethane solvate 
;
_space_group_IT_number 15
_space_group_name_Hall '-C 2yc'
_space_group_name_H-M_alt 'C 1 2/c 1'
_atom_sites_solution_hydrogens geom
_atom_sites_solution_primary direct
_atom_sites_solution_secondary difmap
_audit_creation_method SHELXL
_cell_angle_alpha 90.00
_cell_angle_beta 116.22(3)
_cell_angle_gamma 90.00
_cell_formula_units_Z 8
_cell_length_a 35.376(10)
_cell_length_b 13.522(7)
_cell_length_c 19.749(8)
_cell_measurement_reflns_used 24
_cell_measurement_temperature 293(2)
_cell_measurement_theta_max 18
_cell_measurement_theta_min 17
_cell_volume 8475(6)
_computing_structure_refinement 'SHELXL-93 (Sheldrick, 1993)'
_computing_structure_solution 'SHELXS-86 (Sheldrick, 1990)'
_diffrn_ambient_temperature 293(2)
_diffrn_measurement_device STADI-4
_diffrn_radiation_monochromator graphite
_diffrn_radiation_source 'fine-focus sealed tube'
_diffrn_radiation_type MoK\a
_diffrn_radiation_wavelength 0.71073
_diffrn_reflns_av_R_equivalents 0.0503
_diffrn_reflns_av_sigmaI/netI 0.0585
_diffrn_reflns_limit_h_max 40
_diffrn_reflns_limit_h_min -40
_diffrn_reflns_limit_k_max 15
_diffrn_reflns_limit_k_min -1
_diffrn_reflns_limit_l_max 22
_diffrn_reflns_limit_l_min -22
_diffrn_reflns_number 7365
_diffrn_reflns_theta_max 23.99
_diffrn_reflns_theta_min 1.64
_diffrn_standards_decay_% 3.0
_diffrn_standards_interval_time 7200
_diffrn_standards_number 3
_exptl_absorpt_coefficient_mu 5.751
_exptl_absorpt_correction_T_max 1.00
_exptl_absorpt_correction_T_min 0.42
_exptl_absorpt_correction_type psi-scan
_exptl_crystal_colour yellow
_exptl_crystal_density_diffrn 2.019
_exptl_crystal_description block
_exptl_crystal_F_000 4871
_exptl_crystal_size_max 0.4
_exptl_crystal_size_mid 0.2
_exptl_crystal_size_min 0.2
_refine_diff_density_max 1.506
_refine_diff_density_min -1.083
_refine_diff_density_rms 0.141
_refine_ls_extinction_method none
_refine_ls_goodness_of_fit_all 1.106
_refine_ls_goodness_of_fit_obs 1.136
_refine_ls_hydrogen_treatment riding
_refine_ls_matrix_type full
_refine_ls_number_parameters 475
_refine_ls_number_reflns 5416
_refine_ls_number_restraints 0
_refine_ls_restrained_S_all 1.220
_refine_ls_restrained_S_obs 1.136
_refine_ls_R_factor_all 0.0781
_refine_ls_R_factor_obs 0.0516
_refine_ls_shift/esd_max 0.044
_refine_ls_shift/esd_mean 0.004
_refine_ls_structure_factor_coef Fsqd
_refine_ls_weighting_details 'w=1/[\s^2^(Fo^2^)+(0.0229P)^2^+212.8580P] where P=(Fo^2^+2Fc^2^)/3'
_refine_ls_weighting_scheme calc
_refine_ls_wR_factor_all 0.1062
_refine_ls_wR_factor_obs 0.0968
_reflns_number_observed 4581
_reflns_number_total 6652
_reflns_observed_criterion >2sigma(I)
_cod_data_source_file k805432.txt
_cod_data_source_block '[(L)CdI2]_CH2Cl2_solvate'
_cod_depositor_comments
;
The following automatic conversions were performed:

data item '_exptl_absorpt_correction_type' value 'psi_scan' was
changed to 'psi-scan' in accordance with the
/home/saulius/struct/COD-crude-data/automatic-downloads/DataCite-retrospective/RSC/depositions/lib/dictionaries/cif_core.dic
dictionary named 'cif_core.dic' version 2.4.2 last updated on
2011-04-26.

data item '_refine_ls_weighting_scheme' value 'calc
w=1/[\s^2^(Fo^2^)+(0.0229P)^2^+212.8580P] where P=(Fo^2^+2Fc^2^)/3'
was changed to 'calc'. A new data item '_refine_ls_weighting_details'
was created with the value set to
'w=1/[\s^2^(Fo^2^)+(0.0229P)^2^+212.8580P] where P=(Fo^2^+2Fc^2^)/3'.

Automatic conversion script
Id: cif_fix_values 6909 2019-04-08 15:41:33Z antanas 
;
_cod_original_cell_volume 8475.0(61)
_cod_original_formula_sum 'C40.45 H34.90 Cd Cl0.90 Fe I2 N4 P2 Pt'
_cod_database_code 7702336

loop_
_symmetry_equiv_pos_as_xyz
'x, y, z'
'-x, y, -z+1/2'
'x+1/2, y+1/2, z'
'-x+1/2, y+1/2, -z+1/2'
'-x, -y, -z'
'x, -y, z-1/2'
'-x+1/2, -y+1/2, -z'
'x+1/2, -y+1/2, z-1/2'

loop_
_atom_site_aniso_label
_atom_site_aniso_U_11
_atom_site_aniso_U_22
_atom_site_aniso_U_33
_atom_site_aniso_U_23
_atom_site_aniso_U_13
_atom_site_aniso_U_12
Pt 0.0238(2) 0.0282(2) 0.0262(2) 0.0002(2) 0.0075(2) -0.0002(2)
Cd 0.0476(6) 0.0589(6) 0.0527(7) -0.0063(5) 0.0266(5) -0.0033(5)
I2 0.0786(8) 0.0965(9) 0.0933(9) -0.0468(7) 0.0526(7) -0.0228(7)
I1 0.0877(8) 0.0633(7) 0.0791(8) -0.0082(6) 0.0568(7) -0.0119(6)
Fe 0.0288(10) 0.0310(9) 0.0377(10) -0.0033(8) 0.0067(8) -0.0044(8)
P1 0.024(2) 0.034(2) 0.027(2) -0.0020(13) 0.0086(14) 0.0015(13)
P2 0.025(2) 0.029(2) 0.030(2) 0.0019(13) 0.0055(14) 0.0010(13)
N1 0.027(6) 0.033(6) 0.038(6) -0.004(4) 0.012(5) 0.003(4)
N2 0.041(6) 0.039(6) 0.022(5) -0.003(5) 0.005(5) -0.006(5)
N3 0.022(5) 0.032(6) 0.045(6) 0.002(5) 0.013(5) -0.003(4)
N4 0.033(6) 0.050(7) 0.042(7) -0.003(5) 0.010(5) 0.007(5)
C1 0.021(6) 0.036(7) 0.031(7) 0.002(6) 0.000(6) 0.010(5)
C2 0.039(8) 0.044(8) 0.058(9) -0.004(7) 0.025(7) 0.004(6)
C3 0.048(9) 0.060(10) 0.069(11) -0.013(9) 0.021(9) 0.005(8)
C4 0.030(7) 0.028(7) 0.100(13) -0.017(8) 0.005(8) -0.008(6)
C5 0.039(8) 0.033(7) 0.057(9) 0.008(7) 0.006(7) 0.000(6)
C6 0.026(7) 0.031(6) 0.026(7) 0.008(5) 0.002(5) 0.001(5)
C7 0.033(8) 0.046(8) 0.041(8) -0.001(7) -0.004(6) 0.010(6)
C8 0.035(8) 0.039(8) 0.059(10) -0.003(7) 0.009(7) -0.017(6)
C9 0.060(10) 0.064(10) 0.058(10) 0.022(8) 0.033(9) -0.004(8)
C10 0.026(7) 0.050(8) 0.052(9) 0.008(7) 0.015(7) -0.001(6)
C11 0.027(7) 0.044(7) 0.027(7) -0.003(5) 0.015(6) -0.001(6)
C12 0.050(9) 0.045(8) 0.027(7) 0.004(6) 0.008(7) 0.006(6)
C13 0.080(12) 0.090(12) 0.036(9) -0.007(8) 0.031(9) 0.002(10)
C14 0.124(18) 0.132(17) 0.041(11) 0.023(11) 0.052(12) 0.034(14)
C15 0.081(13) 0.109(14) 0.069(12) 0.020(11) 0.053(11) 0.015(11)
C16 0.046(9) 0.069(10) 0.043(8) 0.021(7) 0.016(7) 0.007(7)
C17 0.025(7) 0.038(7) 0.037(7) -0.004(6) 0.000(6) -0.002(5)
C18 0.038(8) 0.041(7) 0.038(7) -0.006(6) 0.011(6) -0.005(6)
C19 0.042(8) 0.043(8) 0.055(9) -0.006(7) 0.009(7) 0.017(7)
C20 0.052(10) 0.062(10) 0.070(11) -0.022(9) 0.026(9) 0.009(8)
C21 0.035(8) 0.066(9) 0.074(10) -0.003(9) 0.034(8) 0.009(8)
C22 0.041(8) 0.067(9) 0.034(7) -0.005(7) 0.018(6) 0.011(7)
C23 0.023(6) 0.034(7) 0.032(7) -0.007(5) 0.000(6) -0.009(5)
C24 0.032(7) 0.037(7) 0.039(7) -0.006(6) 0.016(6) 0.003(6)
C25 0.046(8) 0.051(8) 0.043(8) -0.010(7) 0.015(7) -0.008(7)
C26 0.030(8) 0.078(11) 0.059(10) -0.014(8) 0.028(7) -0.004(8)
C27 0.044(9) 0.039(8) 0.080(11) -0.011(8) 0.027(8) 0.006(7)
C28 0.045(9) 0.029(7) 0.062(9) -0.013(6) 0.022(7) 0.001(6)
C29 0.035(8) 0.028(6) 0.031(7) 0.002(5) 0.005(6) -0.001(5)
C30 0.040(9) 0.069(10) 0.042(9) 0.007(8) -0.005(7) 0.005(7)
C31 0.072(12) 0.075(12) 0.050(11) 0.011(9) 0.001(10) 0.001(10)
C32 0.115(17) 0.066(11) 0.024(9) 0.006(8) -0.001(10) -0.007(11)
C33 0.117(16) 0.058(10) 0.042(10) -0.012(8) 0.034(11) -0.010(10)
C34 0.050(9) 0.066(10) 0.049(9) -0.003(8) 0.022(8) -0.005(8)
C35 0.045(8) 0.060(9) 0.030(7) -0.010(6) 0.013(7) 0.003(7)
C36 0.050(9) 0.051(8) 0.030(7) 0.004(7) 0.001(6) 0.004(7)
C37 0.037(8) 0.029(7) 0.057(9) 0.004(6) 0.024(7) 0.000(6)
C38 0.048(9) 0.034(7) 0.047(8) 0.002(6) 0.011(7) -0.008(6)
C39 0.063(11) 0.045(9) 0.074(12) 0.012(8) 0.024(10) 0.003(8)
C40 0.028(8) 0.043(8) 0.075(11) -0.001(8) 0.009(8) 0.013(6)
Cl 0.139(6) 0.126(5) 0.100(5) -0.018(4) 0.067(5) -0.033(4)
C41 0.087(27) 0.113(29) 0.213(47) 0.000 0.050(30) 0.000

loop_
_atom_site_label
_atom_site_type_symbol
_atom_site_fract_x
_atom_site_fract_y
_atom_site_fract_z
_atom_site_U_iso_or_equiv
_atom_site_thermal_displace_type
_atom_site_occupancy
_atom_site_calc_flag
_atom_site_refinement_flags
Pt Pt 0.152400(14) 0.21216(3) 0.19083(3) 0.02732(13) Uani 1 d .
Cd Cd 0.11565(3) 0.31872(8) 0.32196(6) 0.0514(3) Uani 1 d .
I2 I 0.11276(4) 0.47298(9) 0.41017(7) 0.0841(4) Uani 1 d .
I1 I 0.07924(4) 0.14695(8) 0.33380(7) 0.0694(3) Uani 1 d .
Fe Fe 0.11011(5) -0.08052(12) 0.11579(10) 0.0354(4) Uani 1 d .
P1 P 0.09511(9) 0.1644(2) 0.0838(2) 0.0294(7) Uani 1 d .
P2 P 0.19187(9) 0.0724(2) 0.2110(2) 0.0303(7) Uani 1 d .
N1 N 0.1976(3) 0.2634(7) 0.2968(5) 0.034(2) Uani 1 d .
N2 N 0.1830(3) 0.2900(7) 0.3464(5) 0.037(2) Uani 1 d .
N3 N 0.1265(3) 0.3511(7) 0.1745(6) 0.033(2) Uani 1 d .
N4 N 0.1067(3) 0.3890(8) 0.2127(6) 0.044(3) Uani 1 d .
C1 C 0.1716(3) -0.0443(8) 0.1633(6) 0.034(3) Uani 1 d .
C2 C 0.1569(4) -0.0630(9) 0.0847(8) 0.045(3) Uani 1 d .
H2 H 0.1569(4) -0.0185(9) 0.0488(8) 0.055 Uiso 1 calc R
C3 C 0.1422(5) -0.1626(11) 0.0714(10) 0.061(4) Uani 1 d .
H3 H 0.1309(5) -0.1946(11) 0.0249(10) 0.073 Uiso 1 calc R
C4 C 0.1479(4) -0.2042(10) 0.1405(10) 0.061(4) Uani 1 d .
H4 H 0.1409(4) -0.2682(10) 0.1479(10) 0.073 Uiso 1 calc R
C5 C 0.1660(4) -0.1315(9) 0.1962(8) 0.048(4) Uani 1 d .
H5 H 0.1732(4) -0.1398(9) 0.2472(8) 0.058 Uiso 1 calc R
C6 C 0.0752(4) 0.0426(8) 0.0909(6) 0.031(3) Uani 1 d .
C7 C 0.0551(4) -0.0298(9) 0.0315(8) 0.048(4) Uani 1 d .
H7 H 0.0488(4) -0.0228(9) -0.0192(8) 0.057 Uiso 1 calc R
C8 C 0.0470(4) -0.1128(9) 0.0661(8) 0.048(4) Uani 1 d .
H8 H 0.0350(4) -0.1718(9) 0.0421(8) 0.058 Uiso 1 calc R
C9 C 0.0599(5) -0.0919(11) 0.1421(8) 0.058(4) Uani 1 d .
H9 H 0.0571(5) -0.1340(11) 0.1768(8) 0.070 Uiso 1 calc R
C10 C 0.0774(4) 0.0014(9) 0.1575(8) 0.044(3) Uani 1 d .
H10 H 0.0889(4) 0.0319(9) 0.2045(8) 0.052 Uiso 1 calc R
C11 C 0.1019(4) 0.1665(9) -0.0010(6) 0.031(3) Uani 1 d .
C12 C 0.0692(4) 0.1443(9) -0.0717(7) 0.044(3) Uani 1 d .
H12 H 0.0428(4) 0.1272(9) -0.0758(7) 0.053 Uiso 1 calc R
C13 C 0.0758(6) 0.1474(12) -0.1350(8) 0.067(5) Uani 1 d .
H13 H 0.0537(6) 0.1324(12) -0.1817(8) 0.080 Uiso 1 calc R
C14 C 0.1146(7) 0.1724(15) -0.1306(10) 0.094(7) Uani 1 d .
H14 H 0.1190(7) 0.1732(15) -0.1737(10) 0.112 Uiso 1 calc R
C15 C 0.1461(6) 0.1957(13) -0.0627(10) 0.079(5) Uani 1 d .
H15 H 0.1722(6) 0.2137(13) -0.0596(10) 0.095 Uiso 1 calc R
C16 C 0.1405(4) 0.1933(10) 0.0028(8) 0.054(4) Uani 1 d .
H16 H 0.1627(4) 0.2097(10) 0.0490(8) 0.065 Uiso 1 calc R
C17 C 0.0492(4) 0.2434(9) 0.0629(7) 0.038(3) Uani 1 d .
C18 C 0.0361(4) 0.3152(9) 0.0073(7) 0.041(3) Uani 1 d .
H18 H 0.0506(4) 0.3248(9) -0.0216(7) 0.049 Uiso 1 calc R
C19 C 0.0013(4) 0.3726(10) -0.0049(8) 0.051(4) Uani 1 d .
H19 H -0.0086(4) 0.4181(10) -0.0442(8) 0.062 Uiso 1 calc R
C20 C -0.0187(5) 0.3626(11) 0.0409(9) 0.062(4) Uani 1 d .
H20 H -0.0414(5) 0.4031(11) 0.0339(9) 0.074 Uiso 1 calc R
C21 C -0.0052(4) 0.2941(11) 0.0954(9) 0.055(4) Uani 1 d .
H21 H -0.0193(4) 0.2866(11) 0.1252(9) 0.066 Uiso 1 calc R
C22 C 0.0287(4) 0.2347(10) 0.1088(7) 0.047(3) Uani 1 d .
H22 H 0.0380(4) 0.1891(10) 0.1481(7) 0.056 Uiso 1 calc R
C23 C 0.2356(4) 0.0967(8) 0.1882(7) 0.034(3) Uani 1 d .
C24 C 0.2422(4) 0.1905(8) 0.1669(7) 0.036(3) Uani 1 d .
H24 H 0.2242(4) 0.2424(8) 0.1637(7) 0.043 Uiso 1 calc R
C25 C 0.2760(4) 0.2055(10) 0.1504(7) 0.049(3) Uani 1 d .
H25 H 0.2798(4) 0.2680(10) 0.1348(7) 0.058 Uiso 1 calc R
C26 C 0.3032(4) 0.1339(11) 0.1560(8) 0.053(4) Uani 1 d .
H26 H 0.3258(4) 0.1468(11) 0.1453(8) 0.063 Uiso 1 calc R
C27 C 0.2972(4) 0.0405(10) 0.1778(8) 0.054(4) Uani 1 d .
H27 H 0.3164(4) -0.0097(10) 0.1834(8) 0.065 Uiso 1 calc R
C28 C 0.2630(4) 0.0222(9) 0.1910(8) 0.046(3) Uani 1 d .
H28 H 0.2580(4) -0.0419(9) 0.2020(8) 0.055 Uiso 1 calc R
C29 C 0.2135(4) 0.0366(8) 0.3104(7) 0.035(3) Uani 1 d .
C30 C 0.2545(4) 0.0008(10) 0.3492(8) 0.059(4) Uani 1 d .
H30 H 0.2721(4) -0.0035(10) 0.3255(8) 0.071 Uiso 1 calc R
C31 C 0.2688(6) -0.0287(12) 0.4252(9) 0.075(5) Uani 1 d .
H31 H 0.2959(6) -0.0532(12) 0.4521(9) 0.090 Uiso 1 calc R
C32 C 0.2432(7) -0.0213(12) 0.4585(8) 0.080(6) Uani 1 d .
H32 H 0.2531(7) -0.0400(12) 0.5088(8) 0.096 Uiso 1 calc R
C33 C 0.2021(6) 0.0137(11) 0.4198(9) 0.072(5) Uani 1 d .
H33 H 0.1846(6) 0.0178(11) 0.4436(9) 0.087 Uiso 1 calc R
C34 C 0.1878(5) 0.0423(10) 0.3449(8) 0.055(4) Uani 1 d .
H34 H 0.1604(5) 0.0656(10) 0.3182(8) 0.066 Uiso 1 calc R
C35 C 0.2174(4) 0.3053(10) 0.4112(7) 0.046(3) Uani 1 d .
H35 H 0.2168(4) 0.3249(10) 0.4559(7) 0.055 Uiso 1 calc R
C36 C 0.2535(4) 0.2887(10) 0.4043(7) 0.049(3) Uani 1 d .
H36 H 0.2812(4) 0.2945(10) 0.4410(7) 0.059 Uiso 1 calc R
C37 C 0.2393(4) 0.2614(8) 0.3299(7) 0.040(3) Uani 1 d .
H37 H 0.2562(4) 0.2444(8) 0.3067(7) 0.048 Uiso 1 calc R
C38 C 0.1269(4) 0.4193(9) 0.1257(8) 0.047(3) Uani 1 d .
H38 H 0.1386(4) 0.4113(9) 0.0922(8) 0.056 Uiso 1 calc R
C39 C 0.1068(5) 0.5045(11) 0.1337(9) 0.063(4) Uani 1 d .
H39 H 0.1025(5) 0.5637(11) 0.1073(9) 0.075 Uiso 1 calc R
C40 C 0.0952(4) 0.4819(10) 0.1875(9) 0.054(4) Uani 1 d .
H40 H 0.0811(4) 0.5248(10) 0.2053(9) 0.064 Uiso 1 calc R
Cl Cl 0.0189(2) 0.3278(5) -0.3005(4) 0.117(3) Uani 0.904(14) d P
C41 C 0.0000 0.4011(27) -0.2500 0.144(16) Uani 0.904(14) d SP
H41A H -0.0225 0.4432(27) -0.2845 0.173 Uiso 0.452(7) calc PR
H41B H 0.0225 0.4432(27) -0.2155 0.173 Uiso 0.452(7) calc PR

loop_
_atom_type_symbol
_atom_type_description
_atom_type_scat_dispersion_real
_atom_type_scat_dispersion_imag
_atom_type_scat_source
C C 0.0033 0.0016 'International Tables Vol C Tables 4.2.6.8 and 6.1.1.4'
H H 0.0000 0.0000 'International Tables Vol C Tables 4.2.6.8 and 6.1.1.4'
N N 0.0061 0.0033 'International Tables Vol C Tables 4.2.6.8 and 6.1.1.4'
P P 0.1023 0.0942 'International Tables Vol C Tables 4.2.6.8 and 6.1.1.4'
Fe Fe 0.3463 0.8444 'International Tables Vol C Tables 4.2.6.8 and 6.1.1.4'
Cd Cd -0.8075 1.2024 'International Tables Vol C Tables 4.2.6.8 and 6.1.1.4'
Pt Pt -1.7033 8.3905 'International Tables Vol C Tables 4.2.6.8 and 6.1.1.4'
I I -0.4742 1.8119 'International Tables Vol C Tables 4.2.6.8 and 6.1.1.4'
Cl Cl 0.1484 0.1585 'International Tables Vol C Tables 4.2.6.8 and 6.1.1.4'

loop_
_geom_angle_atom_site_label_1
_geom_angle_atom_site_label_2
_geom_angle_atom_site_label_3
_geom_angle
_geom_angle_site_symmetry_3
N3 Pt N1 86.9(4) .
N3 Pt P2 169.7(3) .
N1 Pt P2 87.8(3) .
N3 Pt P1 87.8(3) .
N1 Pt P1 169.9(3) .
P2 Pt P1 98.76(11) .
N2 Cd N4 88.1(4) .
N2 Cd I1 109.4(2) .
N4 Cd I1 125.0(3) .
N2 Cd I2 109.1(2) .
N4 Cd I2 105.0(3) .
I1 Cd I2 116.27(6) .
C6 Fe C1 109.6(5) .
C6 Fe C10 40.7(5) .
C1 Fe C10 111.9(5) .
C6 Fe C2 109.2(5) .
C1 Fe C2 41.4(5) .
C10 Fe C2 138.9(5) .
C6 Fe C5 139.1(5) .
C1 Fe C5 40.5(5) .
C10 Fe C5 113.7(6) .
C2 Fe C5 68.4(6) .
C6 Fe C7 42.0(5) .
C1 Fe C7 138.0(5) .
C10 Fe C7 68.7(5) .
C2 Fe C7 109.1(6) .
C5 Fe C7 177.4(6) .
C6 Fe C3 138.3(6) .
C1 Fe C3 68.9(5) .
C10 Fe C3 178.8(6) .
C2 Fe C3 41.1(5) .
C5 Fe C3 67.5(6) .
C7 Fe C3 110.1(6) .
C6 Fe C8 68.6(5) .
C1 Fe C8 178.1(5) .
C10 Fe C8 67.3(5) .
C2 Fe C8 138.3(6) .
C5 Fe C8 141.2(5) .
C7 Fe C8 40.2(5) .
C3 Fe C8 112.0(6) .
C6 Fe C4 177.6(6) .
C1 Fe C4 68.4(5) .
C10 Fe C4 141.0(6) .
C2 Fe C4 68.5(6) .
C5 Fe C4 40.0(5) .
C7 Fe C4 138.7(5) .
C3 Fe C4 40.1(6) .
C8 Fe C4 113.3(5) .
C6 Fe C9 67.5(5) .
C1 Fe C9 140.7(6) .
C10 Fe C9 39.4(5) .
C2 Fe C9 176.2(6) .
C5 Fe C9 115.3(6) .
C7 Fe C9 67.2(6) .
C3 Fe C9 140.5(6) .
C8 Fe C9 39.5(5) .
C4 Fe C9 114.9(6) .
C11 P1 C6 107.6(5) .
C11 P1 C17 104.6(6) .
C6 P1 C17 102.1(5) .
C11 P1 Pt 115.4(4) .
C6 P1 Pt 113.7(4) .
C17 P1 Pt 112.3(4) .
C1 P2 C23 102.2(5) .
C1 P2 C29 102.1(5) .
C23 P2 C29 108.4(6) .
C1 P2 Pt 124.0(4) .
C23 P2 Pt 109.1(4) .
C29 P2 Pt 109.9(4) .
C37 N1 N2 110.5(10) .
C37 N1 Pt 132.4(9) .
N2 N1 Pt 116.3(7) .
C35 N2 N1 104.9(10) .
C35 N2 Cd 127.7(8) .
N1 N2 Cd 127.1(7) .
C38 N3 N4 108.5(10) .
C38 N3 Pt 126.6(9) .
N4 N3 Pt 124.8(8) .
N3 N4 C40 107.2(11) .
N3 N4 Cd 119.5(7) .
C40 N4 Cd 129.9(10) .
C5 C1 C2 107.3(11) .
C5 C1 P2 126.4(10) .
C2 C1 P2 126.2(9) .
C5 C1 Fe 70.5(7) .
C2 C1 Fe 69.5(7) .
P2 C1 Fe 123.4(6) .
C1 C2 C3 107.3(13) .
C1 C2 Fe 69.1(7) .
C3 C2 Fe 70.4(8) .
C4 C3 C2 108.3(13) .
C4 C3 Fe 70.6(9) .
C2 C3 Fe 68.5(8) .
C5 C4 C3 107.5(13) .
C5 C4 Fe 68.9(7) .
C3 C4 Fe 69.3(8) .
C4 C5 C1 109.6(13) .
C4 C5 Fe 71.0(8) .
C1 C5 Fe 69.0(7) .
C10 C6 C7 107.2(11) .
C10 C6 P1 124.7(9) .
C7 C6 P1 128.1(9) .
C10 C6 Fe 70.4(7) .
C7 C6 Fe 70.5(6) .
P1 C6 Fe 123.6(6) .
C8 C7 C6 106.1(12) .
C8 C7 Fe 70.2(7) .
C6 C7 Fe 67.5(6) .
C9 C8 C7 108.8(12) .
C9 C8 Fe 70.8(8) .
C7 C8 Fe 69.6(7) .
C10 C9 C8 109.0(12) .
C10 C9 Fe 68.5(8) .
C8 C9 Fe 69.7(8) .
C9 C10 C6 108.9(12) .
C9 C10 Fe 72.0(8) .
C6 C10 Fe 68.9(7) .
C16 C11 C12 118.1(11) .
C16 C11 P1 119.4(9) .
C12 C11 P1 122.5(9) .
C13 C12 C11 120.6(14) .
C12 C13 C14 121.0(15) .
C15 C14 C13 118.9(15) .
C14 C15 C16 121.5(17) .
C11 C16 C15 119.9(14) .
C18 C17 C22 119.2(12) .
C18 C17 P1 122.7(10) .
C22 C17 P1 117.9(10) .
C19 C18 C17 119.5(13) .
C18 C19 C20 120.3(14) .
C21 C20 C19 119.5(14) .
C20 C21 C22 122.0(14) .
C21 C22 C17 119.2(13) .
C28 C23 C24 117.9(12) .
C28 C23 P2 121.0(9) .
C24 C23 P2 121.1(9) .
C25 C24 C23 119.0(11) .
C26 C25 C24 122.6(13) .
C25 C26 C27 119.1(13) .
C28 C27 C26 119.5(12) .
C27 C28 C23 121.7(12) .
C34 C29 C30 120.7(13) .
C34 C29 P2 117.9(10) .
C30 C29 P2 121.4(11) .
C29 C30 C31 118.4(16) .
C32 C31 C30 120.0(17) .
C31 C32 C33 121.6(15) .
C34 C33 C32 118.7(17) .
C29 C34 C33 120.5(15) .
N2 C35 C36 112.2(11) .
C35 C36 C37 103.6(12) .
N1 C37 C36 108.9(12) .
N3 C38 C39 108.6(13) .
C40 C39 C38 104.5(13) .
C39 C40 N4 111.2(13) .
Cl C41 Cl 110.3(20) 2_554

loop_
_geom_bond_atom_site_label_1
_geom_bond_atom_site_label_2
_geom_bond_distance
_geom_bond_site_symmetry_2
Pt N3 2.052(9) .
Pt N1 2.112(9) .
Pt P2 2.278(3) .
Pt P1 2.281(3) .
Cd N2 2.245(10) .
Cd N4 2.248(11) .
Cd I1 2.716(2) .
Cd I2 2.748(2) .
Fe C6 2.001(11) .
Fe C1 2.013(11) .
Fe C10 2.020(13) .
Fe C2 2.018(13) .
Fe C5 2.033(13) .
Fe C7 2.042(12) .
Fe C3 2.043(14) .
Fe C8 2.051(12) .
Fe C4 2.060(13) .
Fe C9 2.065(14) .
P1 C11 1.794(11) .
P1 C6 1.821(11) .
P1 C17 1.833(12) .
P2 C1 1.815(12) .
P2 C23 1.821(12) .
P2 C29 1.829(12) .
N1 C37 1.323(15) .
N1 N2 1.344(13) .
N2 C35 1.337(15) .
N3 C38 1.339(15) .
N3 N4 1.337(13) .
N4 C40 1.35(2) .
C1 C5 1.40(2) .
C1 C2 1.42(2) .
C2 C3 1.42(2) .
C3 C4 1.41(2) .
C4 C5 1.40(2) .
C6 C10 1.40(2) .
C6 C7 1.45(2) .
C7 C8 1.41(2) .
C8 C9 1.39(2) .
C9 C10 1.38(2) .
C11 C16 1.38(2) .
C11 C12 1.40(2) .
C12 C13 1.37(2) .
C13 C14 1.38(2) .
C14 C15 1.35(2) .
C15 C16 1.39(2) .
C17 C18 1.38(2) .
C17 C22 1.39(2) .
C18 C19 1.38(2) .
C19 C20 1.38(2) .
C20 C21 1.34(2) .
C21 C22 1.37(2) .
C23 C28 1.38(2) .
C23 C24 1.39(2) .
C24 C25 1.38(2) .
C25 C26 1.33(2) .
C26 C27 1.38(2) .
C27 C28 1.37(2) .
C29 C34 1.36(2) .
C29 C30 1.40(2) .
C30 C31 1.41(2) .
C31 C32 1.34(2) .
C32 C33 1.39(2) .
C33 C34 1.39(2) .
C35 C36 1.36(2) .
C36 C37 1.38(2) .
C38 C39 1.40(2) .
C39 C40 1.33(2) .
Cl C41 1.74(2) .
C41 Cl 1.74(2) 2_554
